data_7700565
loop_
_publ_author_name
'Sutradhar, Manas'
'Roy Barman, Tannistha'
'Alegria, Elisabete C. B. A.'
'Guedes da Silva, M F\'atima C'
'Liu, Cai-Ming'
'Kou, Hui-Zhong'
'Pombeiro, Armando J. L.'

_publ_section_title
;
 Cu(ii) complexes of N-rich aroylhydrazone: magnetism and catalytic
 activity towards microwave-assisted oxidation of xylenes.
;
_journal_issue 34
_journal_name_full 'Dalton transactions (Cambridge, England : 2003)'
_journal_page_first 12839
_journal_page_last 12849
_journal_paper_doi 10.1039/c9dt02196e
_journal_volume 48
_journal_year 2019
_chemical_formula_moiety 'C16 H17 Cu3 N11 O19'
_chemical_formula_sum 'C16 H17 Cu3 N11 O19'
_chemical_formula_weight 858.02
_space_group_crystal_system monoclinic
_space_group_IT_number 14
_space_group_name_Hall '-P 2yn'
_space_group_name_H-M_alt 'P 1 21/n 1'
_symmetry_space_group_name_Hall '-P 2yn'
_symmetry_space_group_name_H-M 'P 1 21/n 1'
_atom_sites_solution_hydrogens mixed
_audit_creation_method SHELXL-2014
_audit_update_record
;
2019-05-23 deposited with the CCDC.    2019-07-15 downloaded from the CCDC.
;
_cell_angle_alpha 90
_cell_angle_beta 99.735(2)
_cell_angle_gamma 90
_cell_formula_units_Z 4
_cell_length_a 10.6328(5)
_cell_length_b 23.5926(11)
_cell_length_c 11.5359(6)
_cell_measurement_reflns_used 9121
_cell_measurement_temperature 110(2)
_cell_measurement_theta_max 30.55
_cell_measurement_theta_min 2.49
_cell_volume 2852.2(2)
_computing_cell_refinement 'Bruker SAINT'
_computing_data_collection 'Bruker APEX2'
_computing_data_reduction 'Bruker SAINT'
_computing_molecular_graphics 'Bruker SHELXTL'
_computing_publication_material 'Bruker SHELXTL'
_computing_structure_refinement 'SHELXL-2014 (Sheldrick 2014)'
_computing_structure_solution 'SHELXS-97 (Sheldrick 2008)'
_diffrn_ambient_temperature 110(2)
_diffrn_measured_fraction_theta_full 0.998
_diffrn_measured_fraction_theta_max 0.997
_diffrn_measurement_device_type 'Bruker APEX-II PHOTON 100 detector'
_diffrn_measurement_method '\f and \w scans'
_diffrn_radiation_type MoK\a
_diffrn_radiation_wavelength 0.71073
_diffrn_reflns_av_R_equivalents 0.0246
_diffrn_reflns_av_unetI/netI 0.0136
_diffrn_reflns_Laue_measured_fraction_full 0.998
_diffrn_reflns_Laue_measured_fraction_max 0.997
_diffrn_reflns_limit_h_max 15
_diffrn_reflns_limit_h_min -13
_diffrn_reflns_limit_k_max 33
_diffrn_reflns_limit_k_min -33
_diffrn_reflns_limit_l_max 16
_diffrn_reflns_limit_l_min -16
_diffrn_reflns_number 80728
_diffrn_reflns_point_group_measured_fraction_full 0.998
_diffrn_reflns_point_group_measured_fraction_max 0.997
_diffrn_reflns_theta_full 25.242
_diffrn_reflns_theta_max 30.569
_diffrn_reflns_theta_min 2.410
_exptl_absorpt_coefficient_mu 2.324
_exptl_absorpt_correction_T_max 0.589
_exptl_absorpt_correction_T_min 0.482
_exptl_absorpt_correction_type multi-scan
_exptl_absorpt_process_details sadabs
_exptl_crystal_colour green
_exptl_crystal_density_diffrn 1.998
_exptl_crystal_description block
_exptl_crystal_F_000 1716
_exptl_crystal_size_max 0.34
_exptl_crystal_size_mid 0.26
_exptl_crystal_size_min 0.22
_refine_diff_density_max 0.520
_refine_diff_density_min -0.544
_refine_diff_density_rms 0.072
_refine_ls_extinction_method none
_refine_ls_goodness_of_fit_ref 1.056
_refine_ls_hydrogen_treatment mixed
_refine_ls_matrix_type full
_refine_ls_number_parameters 460
_refine_ls_number_reflns 8740
_refine_ls_number_restraints 0
_refine_ls_restrained_S_all 1.056
_refine_ls_R_factor_all 0.0260
_refine_ls_R_factor_gt 0.0215
_refine_ls_shift/su_max 0.002
_refine_ls_shift/su_mean 0.000
_refine_ls_structure_factor_coef Fsqd
_refine_ls_weighting_details 'w=1/[\s^2^(Fo^2^)+(0.0248P)^2^+2.0364P] where P=(Fo^2^+2Fc^2^)/3'
_refine_ls_weighting_scheme calc
_refine_ls_wR_factor_gt 0.0514
_refine_ls_wR_factor_ref 0.0533
_reflns_Friedel_coverage 0.000
_reflns_number_gt 7935
_reflns_number_total 8740
_reflns_threshold_expression 'I > 2\s(I)'
_cod_data_source_file c9dt02196e2.cif
_cod_data_source_block shelx_CCDC1
_cod_depositor_comments 'Adding full bibliography for 7700564--7700566.cif.'
_cod_database_code 7700565
_shelx_space_group_comment
;
The symmetry employed for this shelxl refinement is uniquely defined
by the following loop, which should always be used as a source of
symmetry information in preference to the above space-group names.
They are only intended as comments.
;
_shelx_estimated_absorpt_t_min 0.489
_shelx_estimated_absorpt_t_max 0.600
_shelxl_version_number 2014-3

loop_
_space_group_symop_operation_xyz
'x, y, z'
'-x+1/2, y+1/2, -z+1/2'
'-x, -y, -z'
'x-1/2, -y-1/2, z-1/2'

loop_
_atom_site_label
_atom_site_type_symbol
_atom_site_fract_x
_atom_site_fract_y
_atom_site_fract_z
_atom_site_U_iso_or_equiv
_atom_site_adp_type
_atom_site_occupancy
_atom_site_site_symmetry_order
_atom_site_calc_flag
_atom_site_refinement_flags_posn
_atom_site_refinement_flags_adp
Cu1 Cu 0.47793(2) 0.45844(2) 0.19381(2) 0.00910(4) Uani 1 1 d . .
Cu2 Cu 0.19358(2) 0.30670(2) 0.10081(2) 0.00726(3) Uani 1 1 d . .
Cu3 Cu 0.75198(2) 0.16903(2) 0.08495(2) 0.00826(4) Uani 1 1 d . .
O1 O 0.54184(8) 0.38019(4) 0.15688(8) 0.01091(16) Uani 1 1 d . .
O3 O 0.47294(10) 0.43394(4) 0.38991(9) 0.01350(17) Uani 1 1 d . .
O4 O 0.63806(9) 0.49854(4) 0.24482(8) 0.01404(18) Uani 1 1 d . .
O5 O 0.79484(11) 0.53952(5) 0.17884(11) 0.0255(2) Uani 1 1 d . .
O6 O 0.64170(15) 0.49905(6) 0.05750(10) 0.0364(3) Uani 1 1 d . .
O7 O 0.07673(8) 0.24409(4) 0.03581(7) 0.01004(16) Uani 1 1 d . .
O8 O 0.09100(12) 0.29167(5) -0.12375(9) 0.0256(2) Uani 1 1 d . .
O9 O 0.00503(11) 0.20740(5) -0.13535(9) 0.0212(2) Uani 1 1 d . .
O10 O 0.68325(9) 0.08875(4) 0.09020(10) 0.01503(18) Uani 1 1 d . .
O11 O 0.92409(9) 0.14428(4) 0.06444(9) 0.01166(16) Uani 1 1 d . .
O12 O 0.83760(9) 0.22515(4) 0.19974(8) 0.01457(18) Uani 1 1 d . .
O13 O 0.96006(13) 0.23372(8) 0.36716(11) 0.0499(5) Uani 1 1 d . .
O14 O 0.85918(13) 0.15437(6) 0.32252(11) 0.0331(3) Uani 1 1 d . .
O15 O 0.19816(9) 0.32879(4) 0.38782(8) 0.01368(17) Uani 1 1 d . .
O16 O 0.20309(10) 0.25711(4) 0.26876(8) 0.01457(18) Uani 1 1 d . .
O17 O 0.27065(9) 0.24706(4) 0.45589(8) 0.01546(18) Uani 1 1 d . .
N1 N 0.35594(10) 0.52294(4) 0.19398(9) 0.01114(19) Uani 1 1 d . .
N2 N 0.06335(10) 0.36356(4) 0.13565(9) 0.01007(18) Uani 1 1 d . .
N3 N 0.31634(10) 0.41880(4) 0.15173(9) 0.00872(18) Uani 1 1 d . .
N4 N 0.32579(10) 0.36228(4) 0.13621(9) 0.00878(18) Uani 1 1 d . .
N5 N 0.34957(10) 0.25739(4) 0.08776(9) 0.00924(18) Uani 1 1 d . .
N6 N 0.58207(10) 0.20353(4) 0.09418(9) 0.00872(18) Uani 1 1 d . .
N13 N 0.69333(12) 0.51289(5) 0.15636(11) 0.0165(2) Uani 1 1 d . .
N14 N 0.05640(11) 0.24787(5) -0.07972(9) 0.0128(2) Uani 1 1 d . .
N15 N 0.88718(11) 0.20333(6) 0.30017(10) 0.0210(3) Uani 1 1 d . .
N16 N 0.22404(10) 0.27737(5) 0.37031(9) 0.01116(19) Uani 1 1 d . .
C1 C 0.38620(14) 0.57792(5) 0.19636(12) 0.0163(2) Uani 1 1 d . .
H1 H 0.4736 0.5885 0.2127 0.020 Uiso 1 1 calc R U
C2 C 0.29357(15) 0.62018(6) 0.17569(14) 0.0223(3) Uani 1 1 d . .
H2 H 0.3171 0.6591 0.1787 0.027 Uiso 1 1 calc R U
C3 C 0.16700(15) 0.60440(6) 0.15078(14) 0.0211(3) Uani 1 1 d . .
H3 H 0.1023 0.6325 0.1351 0.025 Uiso 1 1 calc R U
C4 C 0.13416(13) 0.54688(5) 0.14862(13) 0.0164(2) Uani 1 1 d . .
H4 H 0.0474 0.5354 0.1315 0.020 Uiso 1 1 calc R U
C5 C 0.23106(12) 0.50708(5) 0.17197(11) 0.0109(2) Uani 1 1 d . .
C6 C 0.21253(11) 0.44429(5) 0.16629(10) 0.0092(2) Uani 1 1 d . .
C7 C 0.09211(11) 0.41636(5) 0.18185(11) 0.0095(2) Uani 1 1 d . .
C8 C 0.01432(12) 0.44301(5) 0.25097(12) 0.0135(2) Uani 1 1 d . .
H8 H 0.0376 0.4790 0.2850 0.016 Uiso 1 1 calc R U
C9 C -0.09758(13) 0.41678(6) 0.26998(13) 0.0171(3) Uani 1 1 d . .
H9 H -0.1507 0.4342 0.3181 0.020 Uiso 1 1 calc R U
C10 C -0.12996(13) 0.36501(6) 0.21768(14) 0.0199(3) Uani 1 1 d . .
H10 H -0.2078 0.3470 0.2261 0.024 Uiso 1 1 calc R U
C11 C -0.04663(12) 0.33971(6) 0.15232(13) 0.0157(2) Uani 1 1 d . .
H11 H -0.0688 0.3037 0.1178 0.019 Uiso 1 1 calc R U
C12 C 0.44774(11) 0.34725(5) 0.13698(10) 0.0084(2) Uani 1 1 d . .
C13 C 0.46001(11) 0.28597(5) 0.11226(10) 0.0083(2) Uani 1 1 d . .
C14 C 0.57640(11) 0.25930(5) 0.11532(10) 0.0089(2) Uani 1 1 d . .
H14 H 0.6530 0.2807 0.1326 0.011 Uiso 1 1 calc R U
C15 C 0.47231(12) 0.17472(5) 0.07026(11) 0.0116(2) Uani 1 1 d . .
H15 H 0.4742 0.1352 0.0548 0.014 Uiso 1 1 calc R U
C16 C 0.35502(12) 0.20183(5) 0.06766(12) 0.0123(2) Uani 1 1 d . .
H16 H 0.2783 0.1805 0.0514 0.015 Uiso 1 1 calc R U
O33 O 0.22419(10) -0.00816(4) 0.04377(10) 0.0200(2) Uani 1 1 d . .
O34 O 0.20998(11) 0.08283(5) 0.01238(12) 0.0282(3) Uani 1 1 d . .
O35 O 0.39481(10) 0.04302(5) 0.05546(12) 0.0266(2) Uani 1 1 d . .
N21 N 0.27763(11) 0.03978(5) 0.03779(10) 0.0146(2) Uani 1 1 d . .
H3A H 0.545(2) 0.4352(9) 0.4252(18) 0.022 Uiso 1 1 d . U
H3B H 0.438(2) 0.4573(9) 0.4136(18) 0.022 Uiso 1 1 d . U
H10A H 0.6901(19) 0.0751(9) 0.1522(19) 0.022 Uiso 1 1 d . U
H10B H 0.7017(19) 0.0664(9) 0.0444(18) 0.022 Uiso 1 1 d . U
H11A H 0.966(2) 0.1710(9) 0.0614(18) 0.022 Uiso 1 1 d . U
H11B H 0.9258(19) 0.1270(9) 0.0072(18) 0.022 Uiso 1 1 d . U

loop_
_atom_site_aniso_label
_atom_site_aniso_U_11
_atom_site_aniso_U_22
_atom_site_aniso_U_33
_atom_site_aniso_U_23
_atom_site_aniso_U_13
_atom_site_aniso_U_12
Cu1 0.00800(7) 0.00578(6) 0.01379(7) -0.00165(5) 0.00263(5) -0.00191(5)
Cu2 0.00555(6) 0.00594(6) 0.01018(7) -0.00178(5) 0.00102(5) -0.00098(5)
Cu3 0.00672(6) 0.00673(6) 0.01114(7) -0.00135(5) 0.00096(5) 0.00107(5)
O1 0.0079(4) 0.0082(4) 0.0170(4) -0.0029(3) 0.0031(3) -0.0017(3)
O3 0.0120(4) 0.0125(4) 0.0159(4) 0.0002(3) 0.0021(3) 0.0025(3)
O4 0.0123(4) 0.0148(4) 0.0162(4) -0.0025(3) 0.0058(3) -0.0054(3)
O5 0.0175(5) 0.0187(5) 0.0442(7) -0.0037(5) 0.0161(5) -0.0083(4)
O6 0.0538(8) 0.0405(7) 0.0157(5) -0.0015(5) 0.0080(5) -0.0194(6)
O7 0.0106(4) 0.0118(4) 0.0073(4) -0.0023(3) 0.0004(3) -0.0025(3)
O8 0.0405(7) 0.0202(5) 0.0170(5) 0.0028(4) 0.0079(5) -0.0098(5)
O9 0.0270(5) 0.0221(5) 0.0141(4) -0.0086(4) 0.0024(4) -0.0107(4)
O10 0.0156(4) 0.0079(4) 0.0220(5) 0.0011(4) 0.0045(4) 0.0009(3)
O11 0.0100(4) 0.0108(4) 0.0146(4) -0.0013(3) 0.0033(3) 0.0010(3)
O12 0.0139(4) 0.0148(4) 0.0132(4) -0.0036(3) -0.0026(3) 0.0008(3)
O13 0.0287(7) 0.1037(14) 0.0152(5) -0.0173(7) -0.0017(5) -0.0260(8)
O14 0.0371(7) 0.0391(7) 0.0258(6) 0.0146(5) 0.0132(5) 0.0184(6)
O15 0.0155(4) 0.0103(4) 0.0150(4) -0.0038(3) 0.0020(3) 0.0001(3)
O16 0.0248(5) 0.0108(4) 0.0080(4) -0.0019(3) 0.0023(3) -0.0025(4)
O17 0.0165(4) 0.0179(4) 0.0113(4) 0.0046(3) 0.0003(3) 0.0007(4)
N1 0.0138(5) 0.0067(4) 0.0133(5) -0.0004(4) 0.0031(4) -0.0010(4)
N2 0.0077(4) 0.0092(4) 0.0127(5) -0.0020(4) 0.0000(4) 0.0004(4)
N3 0.0087(4) 0.0052(4) 0.0121(5) -0.0005(3) 0.0013(3) -0.0004(3)
N4 0.0079(4) 0.0047(4) 0.0138(5) -0.0019(3) 0.0023(4) 0.0001(3)
N5 0.0082(4) 0.0079(4) 0.0118(5) -0.0018(3) 0.0023(4) -0.0006(3)
N6 0.0086(4) 0.0078(4) 0.0097(4) -0.0009(3) 0.0016(3) 0.0011(3)
N13 0.0179(5) 0.0123(5) 0.0212(6) -0.0009(4) 0.0085(4) -0.0033(4)
N14 0.0128(5) 0.0154(5) 0.0101(5) -0.0027(4) 0.0020(4) -0.0020(4)
N15 0.0106(5) 0.0428(8) 0.0100(5) -0.0028(5) 0.0024(4) 0.0051(5)
N16 0.0107(5) 0.0125(5) 0.0103(5) -0.0010(4) 0.0019(4) -0.0020(4)
C1 0.0198(6) 0.0083(5) 0.0212(6) -0.0011(5) 0.0050(5) -0.0037(5)
C2 0.0289(8) 0.0063(5) 0.0315(8) 0.0012(5) 0.0049(6) -0.0004(5)
C3 0.0251(7) 0.0091(6) 0.0284(7) 0.0020(5) 0.0025(6) 0.0062(5)
C4 0.0167(6) 0.0103(5) 0.0217(6) 0.0001(5) 0.0016(5) 0.0036(5)
C5 0.0131(5) 0.0067(5) 0.0129(5) -0.0002(4) 0.0020(4) 0.0005(4)
C6 0.0097(5) 0.0068(5) 0.0107(5) -0.0005(4) 0.0006(4) 0.0004(4)
C7 0.0074(5) 0.0081(5) 0.0124(5) -0.0007(4) -0.0001(4) 0.0009(4)
C8 0.0113(5) 0.0110(5) 0.0185(6) -0.0043(4) 0.0029(4) 0.0008(4)
C9 0.0114(6) 0.0174(6) 0.0237(7) -0.0067(5) 0.0068(5) 0.0006(5)
C10 0.0104(6) 0.0188(6) 0.0323(8) -0.0091(6) 0.0085(5) -0.0040(5)
C11 0.0094(5) 0.0142(6) 0.0240(7) -0.0070(5) 0.0040(5) -0.0031(4)
C12 0.0081(5) 0.0075(5) 0.0099(5) -0.0009(4) 0.0024(4) 0.0000(4)
C13 0.0090(5) 0.0072(5) 0.0090(5) -0.0016(4) 0.0025(4) -0.0007(4)
C14 0.0084(5) 0.0084(5) 0.0100(5) -0.0022(4) 0.0011(4) -0.0006(4)
C15 0.0108(5) 0.0069(5) 0.0175(6) -0.0018(4) 0.0030(4) -0.0003(4)
C16 0.0095(5) 0.0085(5) 0.0191(6) -0.0023(4) 0.0033(4) -0.0013(4)
O33 0.0207(5) 0.0128(4) 0.0287(5) -0.0018(4) 0.0108(4) -0.0068(4)
O34 0.0191(5) 0.0125(5) 0.0485(7) -0.0062(5) -0.0071(5) 0.0023(4)
O35 0.0130(5) 0.0200(5) 0.0453(7) 0.0110(5) 0.0011(5) -0.0029(4)
N21 0.0161(5) 0.0117(5) 0.0162(5) -0.0004(4) 0.0026(4) -0.0020(4)

loop_
_atom_type_symbol
_atom_type_description
_atom_type_scat_dispersion_real
_atom_type_scat_dispersion_imag
_atom_type_scat_source
C C 0.0033 0.0016 'International Tables Vol C Tables 4.2.6.8 and 6.1.1.4'
H H 0.0000 0.0000 'International Tables Vol C Tables 4.2.6.8 and 6.1.1.4'
Cu Cu 0.3201 1.2651 'International Tables Vol C Tables 4.2.6.8 and 6.1.1.4'
N N 0.0061 0.0033 'International Tables Vol C Tables 4.2.6.8 and 6.1.1.4'
O O 0.0106 0.0060 'International Tables Vol C Tables 4.2.6.8 and 6.1.1.4'

loop_
_geom_angle_atom_site_label_1
_geom_angle_atom_site_label_2
_geom_angle_atom_site_label_3
_geom_angle
_geom_angle_site_symmetry_3
N3 Cu1 O4 176.85(4) .
N3 Cu1 N1 79.65(4) .
O4 Cu1 N1 99.44(4) .
N3 Cu1 O1 79.85(4) .
O4 Cu1 O1 101.40(4) .
N1 Cu1 O1 158.32(4) .
N3 Cu1 O3 87.66(4) .
O4 Cu1 O3 89.40(4) .
N1 Cu1 O3 93.80(4) .
O1 Cu1 O3 92.36(4) .
N4 Cu2 O7 167.41(4) .
N4 Cu2 N2 90.35(4) .
O7 Cu2 N2 99.36(4) .
N4 Cu2 N5 80.24(4) .
O7 Cu2 N5 90.71(4) .
N2 Cu2 N5 169.25(4) .
N4 Cu2 O16 104.35(4) .
O7 Cu2 O16 82.71(3) .
N2 Cu2 O16 96.12(4) .
N5 Cu2 O16 81.33(4) .
O11 Cu3 O12 86.98(4) .
O11 Cu3 N6 172.33(4) .
O12 Cu3 N6 90.55(4) .
O11 Cu3 O10 94.20(4) .
O12 Cu3 O10 136.78(4) .
N6 Cu3 O10 92.58(4) .
O11 Cu3 O15 88.17(4) 4_665
O12 Cu3 O15 132.05(4) 4_665
N6 Cu3 O15 88.10(4) 4_665
O10 Cu3 O15 91.15(4) 4_665
C12 O1 Cu1 108.37(7) .
Cu1 O3 H3A 107.8(14) .
Cu1 O3 H3B 105.5(16) .
H3A O3 H3B 106(2) .
N13 O4 Cu1 112.06(8) .
N14 O7 Cu2 108.41(7) .
Cu3 O10 H10A 115.9(15) .
Cu3 O10 H10B 117.9(15) .
H10A O10 H10B 110(2) .
Cu3 O11 H11A 108.8(15) .
Cu3 O11 H11B 114.3(15) .
H11A O11 H11B 107(2) .
N15 O12 Cu3 113.80(9) .
N16 O15 Cu3 99.09(7) 4_566
N16 O16 Cu2 125.66(8) .
C1 N1 C5 119.65(11) .
C1 N1 Cu1 125.80(9) .
C5 N1 Cu1 113.77(8) .
C11 N2 C7 117.96(11) .
C11 N2 Cu2 113.23(8) .
C7 N2 Cu2 124.55(8) .
C6 N3 N4 124.09(10) .
C6 N3 Cu1 118.80(8) .
N4 N3 Cu1 115.17(8) .
C12 N4 N3 110.67(10) .
C12 N4 Cu2 119.58(8) .
N3 N4 Cu2 129.45(8) .
C16 N5 C13 117.91(10) .
C16 N5 Cu2 128.98(8) .
C13 N5 Cu2 112.89(8) .
C15 N6 C14 118.11(10) .
C15 N6 Cu3 123.11(8) .
C14 N6 Cu3 118.52(8) .
O6 N13 O5 124.66(13) .
O6 N13 O4 117.97(12) .
O5 N13 O4 117.37(12) .
O9 N14 O8 125.02(12) .
O9 N14 O7 117.34(11) .
O8 N14 O7 117.64(11) .
O13 N15 O14 124.40(15) .
O13 N15 O12 116.66(15) .
O14 N15 O12 118.94(13) .
O16 N16 O17 120.33(11) .
O16 N16 O15 120.41(11) .
O17 N16 O15 119.26(10) .
N1 C1 C2 122.04(13) .
N1 C1 H1 119.0 .
C2 C1 H1 119.0 .
C3 C2 C1 118.63(13) .
C3 C2 H2 120.7 .
C1 C2 H2 120.7 .
C2 C3 C4 119.80(13) .
C2 C3 H3 120.1 .
C4 C3 H3 120.1 .
C5 C4 C3 118.56(13) .
C5 C4 H4 120.7 .
C3 C4 H4 120.7 .
N1 C5 C4 121.29(11) .
N1 C5 C6 113.44(10) .
C4 C5 C6 125.08(12) .
N3 C6 C7 125.79(11) .
N3 C6 C5 110.96(10) .
C7 C6 C5 123.18(10) .
N2 C7 C8 121.24(11) .
N2 C7 C6 119.97(10) .
C8 C7 C6 118.62(11) .
C9 C8 C7 119.75(12) .
C9 C8 H8 120.1 .
C7 C8 H8 120.1 .
C10 C9 C8 118.79(12) .
C10 C9 H9 120.6 .
C8 C9 H9 120.6 .
C9 C10 C11 118.82(12) .
C9 C10 H10 120.6 .
C11 C10 H10 120.6 .
N2 C11 C10 123.27(12) .
N2 C11 H11 118.4 .
C10 C11 H11 118.4 .
O1 C12 N4 125.16(11) .
O1 C12 C13 122.99(10) .
N4 C12 C13 111.85(10) .
N5 C13 C14 121.60(11) .
N5 C13 C12 115.33(10) .
C14 C13 C12 123.07(10) .
N6 C14 C13 120.59(11) .
N6 C14 H14 119.7 .
C13 C14 H14 119.7 .
N6 C15 C16 121.07(11) .
N6 C15 H15 119.5 .
C16 C15 H15 119.5 .
N5 C16 C15 120.71(11) .
N5 C16 H16 119.6 .
C15 C16 H16 119.6 .
O35 N21 O34 120.96(12) .
O35 N21 O33 119.68(12) .
O34 N21 O33 119.35(12) .

loop_
_geom_bond_atom_site_label_1
_geom_bond_atom_site_label_2
_geom_bond_distance
_geom_bond_site_symmetry_2
Cu1 N3 1.9443(10) .
Cu1 O4 1.9496(9) .
Cu1 N1 1.9997(11) .
Cu1 O1 2.0371(9) .
Cu1 O3 2.3442(10) .
Cu2 N4 1.9153(10) .
Cu2 O7 1.9932(9) .
Cu2 N2 2.0166(10) .
Cu2 N5 2.0522(10) .
Cu2 O16 2.2508(9) .
Cu3 O11 1.9729(9) .
Cu3 O12 1.9818(9) .
Cu3 N6 2.0007(10) .
Cu3 O10 2.0346(10) .
Cu3 O15 2.2497(10) 4_665
O1 C12 1.2570(14) .
O3 H3A 0.80(2) .
O3 H3B 0.74(2) .
O4 N13 1.3055(14) .
O5 N13 1.2378(16) .
O6 N13 1.2235(17) .
O7 N14 1.3166(14) .
O8 N14 1.2346(15) .
O9 N14 1.2261(15) .
O10 H10A 0.78(2) .
O10 H10B 0.79(2) .
O11 H11A 0.78(2) .
O11 H11B 0.78(2) .
O12 N15 1.2956(15) .
O13 N15 1.2285(18) .
O14 N15 1.231(2) .
O15 N16 1.2678(14) .
O15 Cu3 2.2498(10) 4_566
O16 N16 1.2499(14) .
O17 N16 1.2515(14) .
N1 C1 1.3355(16) .
N1 C5 1.3615(16) .
N2 C11 1.3405(16) .
N2 C7 1.3689(15) .
N3 C6 1.2926(15) .
N3 N4 1.3514(13) .
N4 C12 1.3428(15) .
N5 C16 1.3342(15) .
N5 C13 1.3420(15) .
N6 C15 1.3384(16) .
N6 C14 1.3413(15) .
C1 C2 1.393(2) .
C1 H1 0.9500 .
C2 C3 1.379(2) .
C2 H2 0.9500 .
C3 C4 1.4004(19) .
C3 H3 0.9500 .
C4 C5 1.3863(17) .
C4 H4 0.9500 .
C5 C6 1.4945(16) .
C6 C7 1.4777(16) .
C7 C8 1.3922(17) .
C8 C9 1.3911(18) .
C8 H8 0.9500 .
C9 C10 1.3799(19) .
C9 H9 0.9500 .
C10 C11 1.3912(18) .
C10 H10 0.9500 .
C11 H11 0.9500 .
C12 C13 1.4836(16) .
C13 C14 1.3835(16) .
C14 H14 0.9500 .
C15 C16 1.3973(17) .
C15 H15 0.9500 .
C16 H16 0.9500 .
O33 N21 1.2727(14) .
O34 N21 1.2506(16) .
O35 N21 1.2304(16) .

loop_
_geom_torsion_atom_site_label_1
_geom_torsion_atom_site_label_2
_geom_torsion_atom_site_label_3
_geom_torsion_atom_site_label_4
_geom_torsion
_geom_torsion_site_symmetry_1
C6 N3 N4 C12 -172.92(11) .
Cu1 N3 N4 C12 -9.02(13) .
C6 N3 N4 Cu2 13.40(18) .
Cu1 N3 N4 Cu2 177.30(6) .
Cu1 O4 N13 O6 -1.43(16) .
Cu1 O4 N13 O5 178.76(9) .
Cu2 O7 N14 O9 167.61(10) .
Cu2 O7 N14 O8 -12.04(14) .
Cu3 O12 N15 O13 167.65(11) .
Cu3 O12 N15 O14 -12.33(15) .
Cu2 O16 N16 O17 -155.05(9) .
Cu2 O16 N16 O15 25.06(16) .
Cu3 O15 N16 O16 177.46(9) 4_566
Cu3 O15 N16 O17 -2.43(12) 4_566
C5 N1 C1 C2 -0.7(2) .
Cu1 N1 C1 C2 168.55(11) .
N1 C1 C2 C3 -0.7(2) .
C1 C2 C3 C4 1.0(2) .
C2 C3 C4 C5 0.1(2) .
C1 N1 C5 C4 1.83(19) .
Cu1 N1 C5 C4 -168.65(10) .
C1 N1 C5 C6 177.16(11) .
Cu1 N1 C5 C6 6.68(13) .
C3 C4 C5 N1 -1.5(2) .
C3 C4 C5 C6 -176.27(13) .
N4 N3 C6 C7 7.29(19) .
Cu1 N3 C6 C7 -156.06(10) .
N4 N3 C6 C5 -175.74(11) .
Cu1 N3 C6 C5 20.90(13) .
N1 C5 C6 N3 -17.41(15) .
C4 C5 C6 N3 157.72(13) .
N1 C5 C6 C7 159.66(11) .
C4 C5 C6 C7 -25.22(19) .
C11 N2 C7 C8 4.37(18) .
Cu2 N2 C7 C8 -150.83(10) .
C11 N2 C7 C6 179.71(12) .
Cu2 N2 C7 C6 24.51(16) .
N3 C6 C7 N2 -26.91(18) .
C5 C6 C7 N2 156.47(11) .
N3 C6 C7 C8 148.55(13) .
C5 C6 C7 C8 -28.07(18) .
N2 C7 C8 C9 -2.6(2) .
C6 C7 C8 C9 -178.02(12) .
C7 C8 C9 C10 -1.1(2) .
C8 C9 C10 C11 2.9(2) .
C7 N2 C11 C10 -2.5(2) .
Cu2 N2 C11 C10 155.42(13) .
C9 C10 C11 N2 -1.2(2) .
Cu1 O1 C12 N4 2.27(15) .
Cu1 O1 C12 C13 -177.15(9) .
N3 N4 C12 O1 4.29(17) .
Cu2 N4 C12 O1 178.69(9) .
N3 N4 C12 C13 -176.23(10) .
Cu2 N4 C12 C13 -1.84(14) .
C16 N5 C13 C14 0.84(17) .
Cu2 N5 C13 C14 175.98(9) .
C16 N5 C13 C12 -178.38(11) .
Cu2 N5 C13 C12 -3.24(13) .
O1 C12 C13 N5 -177.16(11) .
N4 C12 C13 N5 3.35(15) .
O1 C12 C13 C14 3.63(18) .
N4 C12 C13 C14 -175.86(11) .
C15 N6 C14 C13 -0.03(17) .
Cu3 N6 C14 C13 174.29(9) .
N5 C13 C14 N6 -0.30(18) .
C12 C13 C14 N6 178.86(11) .
C14 N6 C15 C16 -0.19(18) .
Cu3 N6 C15 C16 -174.23(10) .
C13 N5 C16 C15 -1.05(18) .
Cu2 N5 C16 C15 -175.29(9) .
N6 C15 C16 N5 0.8(2) .
